data_4304246
loop_
_publ_author_name
'Yan Xu'
'Guangpeng Zhou'
'Dunru Zhu'

_publ_contact_author_address
;
 College of Chemistry and Chemical Engineering
 Liaoning Normal University
 Dalian
 116029
 China
;
_publ_contact_author_email yanxuweb@yahoo.com
_publ_contact_author_fax 86(411)82156858
_publ_contact_author_name 'Dr. Yan Xu'
_publ_contact_author_phone 86(411)82156498
_publ_section_title
;
Three New Organically Templated 1D, 2D, and 3D Vanadates: Synthesis,
Crystal Structures, and Characterizations
;
_journal_name_full 'Inorganic Chemistry'
_journal_page_first 567
_journal_page_last 571
_journal_paper_doi 10.1021/ic701725h
_journal_volume 47
_journal_year 2008
_chemical_formula_sum 'H4.94 O3.97 V'
_chemical_formula_weight 119.49
_chemical_name_systematic
; 
 ? 
;
_space_group_IT_number 227
_symmetry_cell_setting cubic
_symmetry_space_group_name_Hall '-F 4vw 2vw 3'
_symmetry_space_group_name_H-M 'F d -3 m :2'
_atom_sites_solution_hydrogens geom
_atom_sites_solution_primary direct
_atom_sites_solution_secondary difmap
_audit_creation_method SHELXL-97
_cell_angle_alpha 90.00
_cell_angle_beta 90.00
_cell_angle_gamma 90.00
_cell_formula_units_Z 16
_cell_length_a 10.4252(17)
_cell_length_b 10.4252(17)
_cell_length_c 10.4252(17)
_cell_measurement_reflns_used 1130
_cell_measurement_temperature 293(2)
_cell_measurement_theta_max 24.85
_cell_measurement_theta_min 3.38
_cell_volume 1133.1(3)
_computing_structure_refinement 'SHELXL-97 (Sheldrick, 1997)'
_computing_structure_solution 'SHELXS-97 (Sheldrick, 1990)'
_diffrn_ambient_temperature 293(2)
_diffrn_measured_fraction_theta_full 0.955
_diffrn_measured_fraction_theta_max 0.955
_diffrn_measurement_device_type 'Bruker Apex2 CCD'
_diffrn_measurement_method '\w scans'
_diffrn_radiation_monochromator graphite
_diffrn_radiation_source 'fine-focus sealed tube'
_diffrn_radiation_type MoK\a
_diffrn_radiation_wavelength 0.71073
_diffrn_reflns_av_R_equivalents 0.3395
_diffrn_reflns_av_sigmaI/netI 0.0899
_diffrn_reflns_limit_h_max 12
_diffrn_reflns_limit_h_min -12
_diffrn_reflns_limit_k_max 12
_diffrn_reflns_limit_k_min -9
_diffrn_reflns_limit_l_max 12
_diffrn_reflns_limit_l_min -12
_diffrn_reflns_number 1130
_diffrn_reflns_theta_full 24.85
_diffrn_reflns_theta_max 24.85
_diffrn_reflns_theta_min 3.38
_exptl_absorpt_coefficient_mu 3.293
_exptl_absorpt_correction_T_max 0.7342
_exptl_absorpt_correction_T_min 0.6933
_exptl_crystal_colour Dark-green
_exptl_crystal_density_diffrn 2.802
_exptl_crystal_density_method 'not measured'
_exptl_crystal_description Block
_exptl_crystal_F_000 956
_exptl_crystal_size_max 0.12
_exptl_crystal_size_mid 0.12
_exptl_crystal_size_min 0.10
_refine_diff_density_max 0.711
_refine_diff_density_min -0.695
_refine_diff_density_rms 0.190
_refine_ls_extinction_coef 0.0083(18)
_refine_ls_extinction_expression Fc^*^=kFc[1+0.001xFc^2^\l^3^/sin(2\q)]^-1/4^
_refine_ls_extinction_method SHELXL
_refine_ls_goodness_of_fit_ref 1.005
_refine_ls_hydrogen_treatment mixed
_refine_ls_matrix_type full
_refine_ls_number_parameters 13
_refine_ls_number_reflns 64
_refine_ls_number_restraints 1
_refine_ls_restrained_S_all 0.996
_refine_ls_R_factor_all 0.0836
_refine_ls_R_factor_gt 0.0669
_refine_ls_shift/su_max 0.000
_refine_ls_shift/su_mean 0.000
_refine_ls_structure_factor_coef Fsqd
_refine_ls_weighting_details 'calc w=1/[\s^2^(Fo^2^)+(0.1100P)^2^+31.3752P] where P=(Fo^2^+2Fc^2^)/3'
_refine_ls_weighting_scheme calc
_refine_ls_wR_factor_gt 0.1545
_refine_ls_wR_factor_ref 0.1669
_reflns_number_gt 50
_reflns_number_total 64
_reflns_threshold_expression >2sigma(I)
_cod_data_source_file ic701725h-file002_3.cif
_cod_data_source_block III
_cod_depositor_comments
;
The following automatic conversions were performed:
'_symmetry_cell_setting' value 'Cubic' changed to 'cubic' according to
'/home/saulius/struct/CIF-dictionaries/cif_core.dic' dictionary named
'cif_core.dic' version 2.4.1 from 2010-06-29.

Automatic conversion script
Id: cif_fix_enum 1527 2010-12-29 10:47:43Z saulius 
;
_cod_original_sg_symbol_H-M 'F d -3 m'
_cod_database_code 4304246

loop_
_symmetry_equiv_pos_as_xyz
'x, y, z'
'-x+3/4, -y+1/4, z+1/2'
'-x+1/4, y+1/2, -z+3/4'
'x+1/2, -y+3/4, -z+1/4'
'z, x, y'
'z+1/2, -x+3/4, -y+1/4'
'-z+3/4, -x+1/4, y+1/2'
'-z+1/4, x+1/2, -y+3/4'
'y, z, x'
'-y+1/4, z+1/2, -x+3/4'
'y+1/2, -z+3/4, -x+1/4'
'-y+3/4, -z+1/4, x+1/2'
'y+3/4, x+1/4, -z+1/2'
'-y, -x, -z'
'y+1/4, -x+1/2, z+3/4'
'-y+1/2, x+3/4, z+1/4'
'x+3/4, z+1/4, -y+1/2'
'-x+1/2, z+3/4, y+1/4'
'-x, -z, -y'
'x+1/4, -z+1/2, y+3/4'
'z+3/4, y+1/4, -x+1/2'
'z+1/4, -y+1/2, x+3/4'
'-z+1/2, y+3/4, x+1/4'
'-z, -y, -x'
'x, y+1/2, z+1/2'
'-x+3/4, -y+3/4, z+1'
'-x+1/4, y+1, -z+5/4'
'x+1/2, -y+5/4, -z+3/4'
'z, x+1/2, y+1/2'
'z+1/2, -x+5/4, -y+3/4'
'-z+3/4, -x+3/4, y+1'
'-z+1/4, x+1, -y+5/4'
'y, z+1/2, x+1/2'
'-y+1/4, z+1, -x+5/4'
'y+1/2, -z+5/4, -x+3/4'
'-y+3/4, -z+3/4, x+1'
'y+3/4, x+3/4, -z+1'
'-y, -x+1/2, -z+1/2'
'y+1/4, -x+1, z+5/4'
'-y+1/2, x+5/4, z+3/4'
'x+3/4, z+3/4, -y+1'
'-x+1/2, z+5/4, y+3/4'
'-x, -z+1/2, -y+1/2'
'x+1/4, -z+1, y+5/4'
'z+3/4, y+3/4, -x+1'
'z+1/4, -y+1, x+5/4'
'-z+1/2, y+5/4, x+3/4'
'-z, -y+1/2, -x+1/2'
'x+1/2, y, z+1/2'
'-x+5/4, -y+1/4, z+1'
'-x+3/4, y+1/2, -z+5/4'
'x+1, -y+3/4, -z+3/4'
'z+1/2, x, y+1/2'
'z+1, -x+3/4, -y+3/4'
'-z+5/4, -x+1/4, y+1'
'-z+3/4, x+1/2, -y+5/4'
'y+1/2, z, x+1/2'
'-y+3/4, z+1/2, -x+5/4'
'y+1, -z+3/4, -x+3/4'
'-y+5/4, -z+1/4, x+1'
'y+5/4, x+1/4, -z+1'
'-y+1/2, -x, -z+1/2'
'y+3/4, -x+1/2, z+5/4'
'-y+1, x+3/4, z+3/4'
'x+5/4, z+1/4, -y+1'
'-x+1, z+3/4, y+3/4'
'-x+1/2, -z, -y+1/2'
'x+3/4, -z+1/2, y+5/4'
'z+5/4, y+1/4, -x+1'
'z+3/4, -y+1/2, x+5/4'
'-z+1, y+3/4, x+3/4'
'-z+1/2, -y, -x+1/2'
'x+1/2, y+1/2, z'
'-x+5/4, -y+3/4, z+1/2'
'-x+3/4, y+1, -z+3/4'
'x+1, -y+5/4, -z+1/4'
'z+1/2, x+1/2, y'
'z+1, -x+5/4, -y+1/4'
'-z+5/4, -x+3/4, y+1/2'
'-z+3/4, x+1, -y+3/4'
'y+1/2, z+1/2, x'
'-y+3/4, z+1, -x+3/4'
'y+1, -z+5/4, -x+1/4'
'-y+5/4, -z+3/4, x+1/2'
'y+5/4, x+3/4, -z+1/2'
'-y+1/2, -x+1/2, -z'
'y+3/4, -x+1, z+3/4'
'-y+1, x+5/4, z+1/4'
'x+5/4, z+3/4, -y+1/2'
'-x+1, z+5/4, y+1/4'
'-x+1/2, -z+1/2, -y'
'x+3/4, -z+1, y+3/4'
'z+5/4, y+3/4, -x+1/2'
'z+3/4, -y+1, x+3/4'
'-z+1, y+5/4, x+1/4'
'-z+1/2, -y+1/2, -x'
'-x, -y, -z'
'x-3/4, y-1/4, -z-1/2'
'x-1/4, -y-1/2, z-3/4'
'-x-1/2, y-3/4, z-1/4'
'-z, -x, -y'
'-z-1/2, x-3/4, y-1/4'
'z-3/4, x-1/4, -y-1/2'
'z-1/4, -x-1/2, y-3/4'
'-y, -z, -x'
'y-1/4, -z-1/2, x-3/4'
'-y-1/2, z-3/4, x-1/4'
'y-3/4, z-1/4, -x-1/2'
'-y-3/4, -x-1/4, z-1/2'
'y, x, z'
'-y-1/4, x-1/2, -z-3/4'
'y-1/2, -x-3/4, -z-1/4'
'-x-3/4, -z-1/4, y-1/2'
'x-1/2, -z-3/4, -y-1/4'
'x, z, y'
'-x-1/4, z-1/2, -y-3/4'
'-z-3/4, -y-1/4, x-1/2'
'-z-1/4, y-1/2, -x-3/4'
'z-1/2, -y-3/4, -x-1/4'
'z, y, x'
'-x, -y+1/2, -z+1/2'
'x-3/4, y+1/4, -z'
'x-1/4, -y, z-1/4'
'-x-1/2, y-1/4, z+1/4'
'-z, -x+1/2, -y+1/2'
'-z-1/2, x-1/4, y+1/4'
'z-3/4, x+1/4, -y'
'z-1/4, -x, y-1/4'
'-y, -z+1/2, -x+1/2'
'y-1/4, -z, x-1/4'
'-y-1/2, z-1/4, x+1/4'
'y-3/4, z+1/4, -x'
'-y-3/4, -x+1/4, z'
'y, x+1/2, z+1/2'
'-y-1/4, x, -z-1/4'
'y-1/2, -x-1/4, -z+1/4'
'-x-3/4, -z+1/4, y'
'x-1/2, -z-1/4, -y+1/4'
'x, z+1/2, y+1/2'
'-x-1/4, z, -y-1/4'
'-z-3/4, -y+1/4, x'
'-z-1/4, y, -x-1/4'
'z-1/2, -y-1/4, -x+1/4'
'z, y+1/2, x+1/2'
'-x+1/2, -y, -z+1/2'
'x-1/4, y-1/4, -z'
'x+1/4, -y-1/2, z-1/4'
'-x, y-3/4, z+1/4'
'-z+1/2, -x, -y+1/2'
'-z, x-3/4, y+1/4'
'z-1/4, x-1/4, -y'
'z+1/4, -x-1/2, y-1/4'
'-y+1/2, -z, -x+1/2'
'y+1/4, -z-1/2, x-1/4'
'-y, z-3/4, x+1/4'
'y-1/4, z-1/4, -x'
'-y-1/4, -x-1/4, z'
'y+1/2, x, z+1/2'
'-y+1/4, x-1/2, -z-1/4'
'y, -x-3/4, -z+1/4'
'-x-1/4, -z-1/4, y'
'x, -z-3/4, -y+1/4'
'x+1/2, z, y+1/2'
'-x+1/4, z-1/2, -y-1/4'
'-z-1/4, -y-1/4, x'
'-z+1/4, y-1/2, -x-1/4'
'z, -y-3/4, -x+1/4'
'z+1/2, y, x+1/2'
'-x+1/2, -y+1/2, -z'
'x-1/4, y+1/4, -z-1/2'
'x+1/4, -y, z-3/4'
'-x, y-1/4, z-1/4'
'-z+1/2, -x+1/2, -y'
'-z, x-1/4, y-1/4'
'z-1/4, x+1/4, -y-1/2'
'z+1/4, -x, y-3/4'
'-y+1/2, -z+1/2, -x'
'y+1/4, -z, x-3/4'
'-y, z-1/4, x-1/4'
'y-1/4, z+1/4, -x-1/2'
'-y-1/4, -x+1/4, z-1/2'
'y+1/2, x+1/2, z'
'-y+1/4, x, -z-3/4'
'y, -x-1/4, -z-1/4'
'-x-1/4, -z+1/4, y-1/2'
'x, -z-1/4, -y-1/4'
'x+1/2, z+1/2, y'
'-x+1/4, z, -y-3/4'
'-z-1/4, -y+1/4, x-1/2'
'-z+1/4, y, -x-3/4'
'z, -y-1/4, -x-1/4'
'z+1/2, y+1/2, x'

loop_
_atom_site_label
_atom_site_type_symbol
_atom_site_fract_x
_atom_site_fract_y
_atom_site_fract_z
_atom_site_U_iso_or_equiv
_atom_site_adp_type
_atom_site_occupancy
_atom_site_symmetry_multiplicity
_atom_site_calc_flag
_atom_site_refinement_flags
_atom_site_disorder_assembly
_atom_site_disorder_group
V1 V 0.0000 0.5000 0.0000 0.0184(7) Uani 1 12 d S . .
O1 O 0.1250 0.6250 -0.0648(5) 0.0274(14) Uani 1 4 d SD . .
H1 H 0.1250 0.6250 -0.145(3) 0.033 Uiso 1 4 d SD . .
O2 O 0.1561(9) 0.6561(9) -0.3439(9) 0.048(7) Uani 0.487(13) 6 d SP . .

loop_
_atom_site_aniso_label
_atom_site_aniso_U_11
_atom_site_aniso_U_22
_atom_site_aniso_U_33
_atom_site_aniso_U_23
_atom_site_aniso_U_13
_atom_site_aniso_U_12
V1 0.0184(7) 0.0184(7) 0.0184(7) -0.0011(5) -0.0011(5) -0.0011(5)
O1 0.0356(18) 0.0356(18) 0.011(3) 0.000 0.000 -0.031(3)
O2 0.048(7) 0.048(7) 0.048(7) 0.002(4) 0.002(4) 0.002(4)

loop_
_atom_type_symbol
_atom_type_description
_atom_type_scat_dispersion_real
_atom_type_scat_dispersion_imag
_atom_type_scat_source
H H 0.0000 0.0000 'International Tables Vol C Tables 4.2.6.8 and 6.1.1.4'
O O 0.0106 0.0060 'International Tables Vol C Tables 4.2.6.8 and 6.1.1.4'
V V 0.3005 0.5294 'International Tables Vol C Tables 4.2.6.8 and 6.1.1.4'

loop_
_geom_angle_atom_site_label_1
_geom_angle_atom_site_label_2
_geom_angle_atom_site_label_3
_geom_angle
_geom_angle_site_symmetry_1
_geom_angle_site_symmetry_3
_geom_angle_publ_flag
O1 V1 O1 180.0(3) 177 81_455 ?
O1 V1 O1 90.9(2) 177 97_565 ?
O1 V1 O1 89.1(2) 81_455 97_565 ?
O1 V1 O1 90.9(2) 177 125 ?
O1 V1 O1 89.1(2) 81_455 125 ?
O1 V1 O1 90.9(2) 97_565 125 ?
O1 V1 O1 89.1(2) 177 . ?
O1 V1 O1 90.9(2) 81_455 . ?
O1 V1 O1 180.0 97_565 . ?
O1 V1 O1 89.1(2) 125 . ?
O1 V1 O1 89.1(2) 177 29_554 ?
O1 V1 O1 90.9(2) 81_455 29_554 ?
O1 V1 O1 89.1(2) 97_565 29_554 ?
O1 V1 O1 180.0(3) 125 29_554 ?
O1 V1 O1 90.9(2) . 29_554 ?
V1 O1 V1 139.8(3) 50_464 . ?
O2 O2 O2 60.000(1) 27_543 76_454 ?
O2 O2 O2 60.000(2) 27_543 50_464 ?
O2 O2 O2 60.000(2) 76_454 50_464 ?

loop_
_geom_bond_atom_site_label_1
_geom_bond_atom_site_label_2
_geom_bond_distance
_geom_bond_site_symmetry_2
_geom_bond_publ_flag
V1 O1 1.9627(18) 177 ?
V1 O1 1.9627(18) 81_455 ?
V1 O1 1.9627(18) 97_565 ?
V1 O1 1.9627(18) 125 ?
V1 O1 1.9627(18) . ?
V1 O1 1.9627(18) 29_554 ?
O1 V1 1.9627(18) 50_464 ?
O2 O2 0.92(3) 27_543 ?
O2 O2 0.92(3) 76_454 ?
O2 O2 0.92(3) 50_464 ?
